data_1510213
loop_
_publ_author_name
'Brylak, M.'
'Dietrich, L.H.'
'Wollesen, P.'
'Jeitschko, W.'

_publ_section_title
;
 Ternary antimonides Ln M1-x Sb2 with Ln = La - Nd, Sm, Gd, Tb and M= Mn,
 Co, Au, Zn, Cd
;
_journal_name_full 'Journal of Alloys Compd.'
_journal_page_first 5
_journal_page_last 8
_journal_volume 245
_journal_year 1996
_chemical_formula_sum 'Au La Sb2'
_chemical_name_systematic 'La Au Sb2'
_space_group_IT_number 129
_symmetry_space_group_name_Hall '-P 4a 2a'
_symmetry_space_group_name_H-M 'P 4/n m m :2'
_cell_angle_alpha 90
_cell_angle_beta 90
_cell_angle_gamma 90
_cell_formula_units_Z 2
_cell_length_a 4.436
_cell_length_b 4.436
_cell_length_c 10.432
_cell_volume 205.282
_citation_journal_id_ASTM JALCEU
_cod_data_source_file gold_273.cif
_cod_data_source_block Au1La1Sb2
_cod_original_cell_volume 205.2819
_cod_original_formula_sum 'Au1 La1 Sb2'
_cod_database_code 1510213

loop_
_symmetry_equiv_pos_as_xyz
x,y,z
-y+1/2,x,z
-x+1/2,-y+1/2,z
y,-x+1/2,z
x+1/2,-y,-z
y+1/2,x+1/2,-z
-x,y+1/2,-z
-y,-x,-z
-x,-y,-z
y-1/2,-x,-z
x-1/2,y-1/2,-z
-y,x-1/2,-z
-x-1/2,y,z
-y-1/2,-x-1/2,z
x,-y-1/2,z
y,x,z

loop_
_atom_site_label
_atom_site_type_symbol
_atom_site_fract_x
_atom_site_fract_y
_atom_site_fract_z
_atom_site_occupancy
_atom_site_U_iso_or_equiv
Au1 Au+1 0.75 0.25 0 1.001 0.0
Sb2 Sb-2 0.25 0.25 0.1694 1 0.0
La1 La+3 0.25 0.25 0.75315 1 0.0
Sb1 Sb-2 0.75 0.25 0.5 1 0.0
